data_7032992
loop_
_publ_author_name
'Noh, Tae Hwan'
'Hong, Woosik'
'Lee, Haeri'
'Jung, Ok-Sang'

_publ_section_title
;
 Indistinguishability and distinguishability between amide and ester
 moieties in the construction and properties of M6L8 octahedral nanocages.
;
_journal_issue 2
_journal_name_full 'Dalton transactions (Cambridge, England : 2003)'
_journal_page_first 787
_journal_page_last 794
_journal_paper_doi 10.1039/c4dt02408g
_journal_volume 44
_journal_year 2015
_chemical_formula_sum 'C291 H183 N36 O36 Pd6'
_chemical_formula_weight 5398.13
_chemical_name_systematic
; 
 ? 
;
_space_group_IT_number 148
_symmetry_cell_setting rhombohedral
_symmetry_space_group_name_Hall '-R 3'
_symmetry_space_group_name_H-M 'R -3 :H'
_atom_sites_solution_hydrogens geom
_atom_sites_solution_primary direct
_atom_sites_solution_secondary difmap
_audit_creation_method SHELXL-97
_cell_angle_alpha 90.00
_cell_angle_beta 90.00
_cell_angle_gamma 120.00
_cell_formula_units_Z 3
_cell_length_a 45.2042(7)
_cell_length_b 45.2042(7)
_cell_length_c 27.6805(4)
_cell_measurement_reflns_used 9977
_cell_measurement_temperature 173(2)
_cell_measurement_theta_max 24.11
_cell_measurement_theta_min 2.38
_cell_volume 48984.9(13)
_computing_cell_refinement 'Bruker SMART'
_computing_data_collection 'Bruker SMART'
_computing_data_reduction 'Bruker SAINT'
_computing_molecular_graphics 'Bruker SHELXTL'
_computing_publication_material 'Bruker SHELXTL'
_computing_structure_refinement 'SHELXL-97 (Sheldrick, 2008)'
_computing_structure_solution 'SHELXS-97 (Sheldrick, 2008)'
_diffrn_ambient_temperature 173(2)
_diffrn_measured_fraction_theta_full 1.000
_diffrn_measured_fraction_theta_max 1.000
_diffrn_measurement_device_type 'CCD area detector'
_diffrn_measurement_method 'phi and omega scans'
_diffrn_radiation_monochromator graphite
_diffrn_radiation_source 'fine-focus sealed tube'
_diffrn_radiation_type MoK\a
_diffrn_radiation_wavelength 0.71073
_diffrn_reflns_av_R_equivalents 0.1280
_diffrn_reflns_av_unetI/netI 0.1387
_diffrn_reflns_limit_h_max 53
_diffrn_reflns_limit_h_min -55
_diffrn_reflns_limit_k_max 55
_diffrn_reflns_limit_k_min -55
_diffrn_reflns_limit_l_max 33
_diffrn_reflns_limit_l_min -34
_diffrn_reflns_number 261632
_diffrn_reflns_theta_full 25.99
_diffrn_reflns_theta_max 25.99
_diffrn_reflns_theta_min 0.90
_exptl_absorpt_coefficient_mu 0.193
_exptl_absorpt_correction_T_max 0.9772
_exptl_absorpt_correction_T_min 0.9624
_exptl_absorpt_correction_type multi-scan
_exptl_absorpt_process_details SADABS
_exptl_crystal_colour yellow
_exptl_crystal_density_diffrn 0.549
_exptl_crystal_density_method 'not measured'
_exptl_crystal_description block
_exptl_crystal_F_000 8235
_exptl_crystal_size_max 0.20
_exptl_crystal_size_mid 0.15
_exptl_crystal_size_min 0.12
_platon_squeeze_details
;
;
_refine_diff_density_max 0.334
_refine_diff_density_min -0.266
_refine_diff_density_rms 0.041
_refine_ls_extinction_method none
_refine_ls_goodness_of_fit_ref 0.852
_refine_ls_hydrogen_treatment constr
_refine_ls_matrix_type full
_refine_ls_number_parameters 874
_refine_ls_number_reflns 21431
_refine_ls_number_restraints 262
_refine_ls_restrained_S_all 2.064
_refine_ls_R_factor_all 0.1942
_refine_ls_R_factor_gt 0.0626
_refine_ls_shift/su_max 0.001
_refine_ls_shift/su_mean 0.000
_refine_ls_structure_factor_coef Fsqd
_refine_ls_weighting_details 'calc w=1/[\s^2^(Fo^2^)+(0.0878P)^2^+0.0000P] where P=(Fo^2^+2Fc^2^)/3'
_refine_ls_weighting_scheme calc
_refine_ls_wR_factor_gt 0.1531
_refine_ls_wR_factor_ref 0.1843
_reflns_number_gt 7765
_reflns_number_total 21431
_reflns_threshold_expression >2sigma(I)
_cod_data_source_file c4dt02408g1.cif
_cod_data_source_block 3-979459
_cod_depositor_comments
;
The following automatic conversions were performed:

'_symmetry_cell_setting' value 'Rhombohedral' changed to
'rhombohedral' according to
/usr/data/users/saulius/crontab/automatic-downloads/rss-feeds/RSC/lib/dictionaries/cif_core.dic
dictionary named 'cif_core.dic' version 2.4.2 from 2011-04-26.

Automatic conversion script
Id: cif_fix_values 2827 2014-09-09 07:05:25Z andrius 

 Adding full bibliography for 7032990--7032992.cif.
;
_cod_original_sg_symbol_H-M R-3
_cod_database_code 7032992

loop_
_symmetry_equiv_pos_as_xyz
'x, y, z'
'-y, x-y, z'
'-x+y, -x, z'
'x+2/3, y+1/3, z+1/3'
'-y+2/3, x-y+1/3, z+1/3'
'-x+y+2/3, -x+1/3, z+1/3'
'x+1/3, y+2/3, z+2/3'
'-y+1/3, x-y+2/3, z+2/3'
'-x+y+1/3, -x+2/3, z+2/3'
'-x, -y, -z'
'y, -x+y, -z'
'x-y, x, -z'
'-x+2/3, -y+1/3, -z+1/3'
'y+2/3, -x+y+1/3, -z+1/3'
'x-y+2/3, x+1/3, -z+1/3'
'-x+1/3, -y+2/3, -z+2/3'
'y+1/3, -x+y+2/3, -z+2/3'
'x-y+1/3, x+2/3, -z+2/3'

loop_
_atom_site_label
_atom_site_type_symbol
_atom_site_fract_x
_atom_site_fract_y
_atom_site_fract_z
_atom_site_U_iso_or_equiv
_atom_site_adp_type
_atom_site_occupancy
_atom_site_symmetry_multiplicity
_atom_site_calc_flag
_atom_site_refinement_flags
_atom_site_disorder_assembly
_atom_site_disorder_group
Pd1 Pd 0.205663(19) 0.411312(19) 0.41134(3) 0.0724(4) Uani 1 1 d . . .
O1 O 0.1030(6) 0.5128(6) 0.4319(11) 0.207(10) Uani 0.50 1 d PDU A 1
O3 O 0.1562(6) 0.3863(7) 0.6892(9) 0.228(11) Uani 0.50 1 d PDU B 1
O5 O 0.3812(6) 0.4579(5) 0.5405(8) 0.210(10) Uani 0.50 1 d PDU C 1
O7 O 0.3355(7) 0.5890(6) 0.2822(10) 0.219(11) Uani 0.50 1 d PDU D 1
O1' O 0.0753(6) 0.4594(6) 0.5399(8) 0.191(9) Uani 0.50 1 d PDU E 2
O3' O 0.2307(6) 0.3854(6) 0.6896(7) 0.208(10) Uani 0.50 1 d PDU F 2
O5' O 0.4085(5) 0.5127(6) 0.4328(7) 0.220(10) Uani 0.50 1 d PDU G 2
O7' O 0.2547(7) 0.5882(6) 0.2856(10) 0.215(10) Uani 0.50 1 d PDU H 2
N1 N 0.1725(5) 0.4233(4) 0.3821(6) 0.069(4) Uani 0.50 1 d P I 1
N3 N 0.1711(4) 0.3834(4) 0.4615(6) 0.068(4) Uani 0.50 1 d P I 1
N5 N 0.2370(5) 0.3958(4) 0.4367(6) 0.070(5) Uani 0.50 1 d P I 1
N7 N 0.2381(4) 0.4358(4) 0.3565(6) 0.070(4) Uani 0.50 1 d P I 1
N1' N 0.1588(4) 0.3960(4) 0.4352(6) 0.065(4) Uani 0.50 1 d P I 2
N3' N 0.2120(5) 0.3833(4) 0.4619(7) 0.069(4) Uani 0.50 1 d P I 2
N5' N 0.2505(4) 0.4230(4) 0.3822(6) 0.070(4) Uani 0.50 1 d P I 2
N7' N 0.1975(5) 0.4350(4) 0.3563(6) 0.066(4) Uani 0.50 1 d P I 2
C1 C 0.1661(3) 0.4147(3) 0.3331(5) 0.105(4) Uani 1 1 d . . .
H1A H 0.1793 0.4080 0.3140 0.126 Uiso 0.50 1 calc PR I 1
H1B H 0.1489 0.3933 0.3451 0.126 Uiso 0.50 1 calc PR I 2
C7 C 0.1574(3) 0.4733(3) 0.4735(4) 0.086(3) Uani 1 1 d D . .
H7A H 0.1684 0.4856 0.5021 0.104 Uiso 0.50 1 calc PR J 1
H7B H 0.1737 0.4964 0.4810 0.104 Uiso 0.50 1 calc PR J 2
C8 C 0.1699(3) 0.4531(3) 0.4529(4) 0.078(3) Uani 1 1 d . I .
H8A H 0.1851 0.4481 0.4699 0.093 Uiso 0.50 1 calc PR K 1
H8B H 0.1922 0.4630 0.4398 0.093 Uiso 0.50 1 calc PR K 2
X2 N 0.1174(3) 0.4896(3) 0.4903(5) 0.150(4) Uani 0.50 1 d PDU . .
H2C H 0.1144 0.4822 0.5203 0.180 Uiso 0.25 1 calc PR L 1
H2D H 0.1280 0.5073 0.4709 0.180 Uiso 0.25 1 calc PR L 2
X2' O 0.1174(3) 0.4896(3) 0.4903(5) 0.150(4) Uani 0.50 1 d PU . .
C2 C 0.1366(6) 0.4172(6) 0.3139(10) 0.088(7) Uani 0.50 1 d P I 1
H2 H 0.1278 0.4070 0.2833 0.106 Uiso 0.50 1 calc PR I 1
C3 C 0.1213(6) 0.4325(6) 0.3361(9) 0.100(7) Uani 0.50 1 d P I 1
H3 H 0.1034 0.4342 0.3208 0.120 Uiso 0.50 1 calc PR I 1
C4 C 0.1331(5) 0.4465(5) 0.3846(7) 0.075(6) Uani 0.50 1 d P I 1
C5 C 0.1193(5) 0.4632(5) 0.4083(8) 0.082(6) Uani 0.50 1 d PD I 1
H5 H 0.1018 0.4658 0.3931 0.098 Uiso 0.50 1 calc PR I 1
C6 C 0.1306(5) 0.4769(7) 0.4558(6) 0.085(7) Uani 0.50 1 d PDU I 1
C9 C 0.1590(5) 0.4414(5) 0.4080(9) 0.076(6) Uani 0.50 1 d P I 1
C10 C 0.1099(8) 0.5115(8) 0.4780(9) 0.137(11) Uani 0.50 1 d PDU A 1
C2' C 0.1013(6) 0.3479(6) 0.4521(8) 0.087(7) Uani 0.50 1 d P I 2
H2' H 0.0853 0.3242 0.4491 0.104 Uiso 0.50 1 calc PR I 2
C3' C 0.0890(7) 0.3695(8) 0.4656(9) 0.122(9) Uani 0.50 1 d P I 2
H3' H 0.0657 0.3608 0.4738 0.147 Uiso 0.50 1 calc PR I 2
C4' C 0.1139(6) 0.4062(5) 0.4666(7) 0.075(6) Uani 0.50 1 d P I 2
C5' C 0.1011(5) 0.4262(5) 0.4818(7) 0.081(6) Uani 0.50 1 d PD I 2
H5' H 0.0778 0.4163 0.4909 0.097 Uiso 0.50 1 calc PR I 2
C6' C 0.1232(6) 0.4623(5) 0.4839(10) 0.086(7) Uani 0.50 1 d PDU I 2
C9' C 0.1471(5) 0.4172(5) 0.4529(7) 0.067(5) Uani 0.50 1 d P I 2
C10' C 0.0991(8) 0.4903(5) 0.5202(11) 0.134(10) Uani 0.50 1 d PDU E 2
C13 C 0.1389(3) 0.3602(3) 0.4417(4) 0.105(4) Uani 1 1 d . . .
H13A H 0.1332 0.3608 0.4088 0.126 Uiso 0.50 1 calc PR I 1
H13B H 0.1481 0.3453 0.4397 0.126 Uiso 0.50 1 calc PR I 2
C19 C 0.2105(3) 0.4208(3) 0.5785(5) 0.086(3) Uani 1 1 d . . .
H19A H 0.2290 0.4417 0.5899 0.103 Uiso 0.50 1 calc PR M 1
H19B H 0.2122 0.4413 0.5906 0.103 Uiso 0.50 1 calc PR M 2
C20 C 0.2076(3) 0.4153(3) 0.5288(4) 0.074(3) Uani 1 1 d . I .
H20A H 0.2258 0.4295 0.5077 0.089 Uiso 0.50 1 calc PR N 1
H20B H 0.2026 0.4288 0.5077 0.089 Uiso 0.50 1 calc PR N 2
X4 O 0.2021(4) 0.4055(3) 0.6609(5) 0.158(5) Uani 0.50 1 d PDU . .
X4' N 0.2021(4) 0.4055(3) 0.6609(5) 0.158(5) Uani 0.50 1 d PU . .
H4C H 0.2241 0.4129 0.6635 0.190 Uiso 0.25 1 calc PR O 1
H4D H 0.1860 0.4108 0.6653 0.190 Uiso 0.25 1 calc PR O 2
C14 C 0.1148(7) 0.3347(6) 0.4767(9) 0.094(7) Uani 0.50 1 d P I 1
H14 H 0.0945 0.3156 0.4648 0.113 Uiso 0.50 1 calc PR I 1
C15 C 0.1208(6) 0.3375(7) 0.5277(9) 0.111(8) Uani 0.50 1 d P I 1
H15 H 0.1046 0.3210 0.5493 0.134 Uiso 0.50 1 calc PR I 1
C16 C 0.1522(5) 0.3662(5) 0.5457(8) 0.073(5) Uani 0.50 1 d P I 1
C17 C 0.1575(6) 0.3706(6) 0.5947(9) 0.088(6) Uani 0.50 1 d P I 1
H17 H 0.1406 0.3553 0.6166 0.106 Uiso 0.50 1 calc PR I 1
C18 C 0.1885(8) 0.3983(7) 0.6122(10) 0.089(8) Uani 0.50 1 d PU I 1
C21 C 0.1768(5) 0.3881(5) 0.5107(8) 0.074(6) Uani 0.50 1 d P I 1
C22 C 0.1891(6) 0.4031(12) 0.6939(6) 0.21(2) Uani 0.50 1 d PDU B 1
C14' C 0.2190(6) 0.3345(5) 0.4787(10) 0.088(7) Uani 0.50 1 d P I 2
H14' H 0.2202 0.3153 0.4671 0.106 Uiso 0.50 1 calc PR I 2
C15' C 0.2158(6) 0.3369(6) 0.5288(9) 0.110(8) Uani 0.50 1 d P I 2
H15' H 0.2143 0.3199 0.5505 0.132 Uiso 0.50 1 calc PR I 2
C16' C 0.2148(5) 0.3662(5) 0.5456(8) 0.080(6) Uani 0.50 1 d P I 2
C17' C 0.2125(5) 0.3704(5) 0.5946(9) 0.084(6) Uani 0.50 1 d P I 2
H17' H 0.2120 0.3542 0.6169 0.101 Uiso 0.50 1 calc PR I 2
C18' C 0.2109(7) 0.3981(7) 0.6104(8) 0.090(8) Uani 0.50 1 d PD I 2
C21' C 0.2125(5) 0.3886(5) 0.5111(8) 0.075(6) Uani 0.50 1 d P I 2
C22' C 0.2164(8) 0.4040(9) 0.6904(6) 0.156(14) Uani 0.50 1 d PDU F 2
C25 C 0.2208(3) 0.3599(3) 0.4419(4) 0.101(4) Uani 1 1 d . . .
H25A H 0.1968 0.3452 0.4393 0.121 Uiso 0.50 1 calc PR I 1
H25B H 0.2272 0.3602 0.4091 0.121 Uiso 0.50 1 calc PR I 2
C31 C 0.3152(3) 0.4731(3) 0.4741(4) 0.085(3) Uani 1 1 d . . .
H31A H 0.3210 0.4955 0.4837 0.102 Uiso 0.50 1 calc PR P 1
H31B H 0.3167 0.4841 0.5039 0.102 Uiso 0.50 1 calc PR P 2
C32 C 0.2836(3) 0.4532(3) 0.4532(4) 0.072(3) Uani 1 1 d . I .
H32A H 0.2715 0.4633 0.4395 0.086 Uiso 0.50 1 calc PR Q 1
H32B H 0.2633 0.4477 0.4704 0.086 Uiso 0.50 1 calc PR Q 2
X6 N 0.3726(3) 0.4905(3) 0.4897(5) 0.144(4) Uani 0.50 1 d PDU . .
H6C H 0.3813 0.5087 0.4711 0.173 Uiso 0.25 1 calc PR R 1
H6D H 0.3673 0.4831 0.5196 0.173 Uiso 0.25 1 calc PR R 2
X6' O 0.3726(3) 0.4905(3) 0.4897(5) 0.144(4) Uani 0.50 1 d PU . .
C26 C 0.2448(7) 0.3474(6) 0.4518(8) 0.091(7) Uani 0.50 1 d P I 1
H26 H 0.2365 0.3235 0.4498 0.109 Uiso 0.50 1 calc PR I 1
C27 C 0.2790(6) 0.3689(6) 0.4638(9) 0.113(8) Uani 0.50 1 d P I 1
H27 H 0.2938 0.3601 0.4703 0.135 Uiso 0.50 1 calc PR I 1
C28 C 0.2910(5) 0.4052(5) 0.4661(7) 0.079(6) Uani 0.50 1 d P I 1
C29 C 0.3257(5) 0.4264(6) 0.4820(6) 0.196(7) Uani 1 1 d U I 1
H29 H 0.3397 0.4173 0.4917 0.235 Uiso 1 1 calc R I 1
C30 C 0.3379(7) 0.4634(7) 0.4819(10) 0.081(7) Uani 0.50 1 d PU I 1
C33 C 0.2698(6) 0.4176(6) 0.4526(8) 0.077(6) Uani 0.50 1 d P I 1
C34 C 0.3916(5) 0.4884(5) 0.5242(9) 0.148(11) Uani 0.50 1 d PDU C 1
C26' C 0.2807(7) 0.4168(5) 0.3134(9) 0.091(7) Uani 0.50 1 d P I 2
H26' H 0.2797 0.4064 0.2831 0.110 Uiso 0.50 1 calc PR I 2
C27' C 0.3112(6) 0.4328(7) 0.3368(10) 0.112(8) Uani 0.50 1 d P I 2
H27' H 0.3311 0.4347 0.3221 0.134 Uiso 0.50 1 calc PR I 2
C28' C 0.3132(6) 0.4470(5) 0.3845(8) 0.078(6) Uani 0.50 1 d P I 2
C29' C 0.3442(6) 0.4639(5) 0.4086(10) 0.090(7) Uani 0.50 1 d P I 2
H29' H 0.3643 0.4658 0.3945 0.108 Uiso 0.50 1 calc PR I 2
C30' C 0.3453(5) 0.4774(7) 0.4525(10) 0.095(9) Uani 0.50 1 d PD I 2
C33' C 0.2821(6) 0.4414(5) 0.4070(8) 0.074(6) Uani 0.50 1 d P I 2
C34' C 0.4047(4) 0.5129(8) 0.4791(7) 0.185(15) Uani 0.50 1 d PDU G 2
C37 C 0.2481(3) 0.4144(3) 0.3329(5) 0.102(4) Uani 1 1 d . . .
H37A H 0.2432 0.3927 0.3448 0.122 Uiso 0.50 1 calc PR I 1
H37B H 0.2283 0.4078 0.3139 0.122 Uiso 0.50 1 calc PR I 2
C43 C 0.2631(3) 0.5263(3) 0.3677(4) 0.085(3) Uani 1 1 d D . .
H43A H 0.2622 0.5409 0.3916 0.102 Uiso 0.50 1 calc PR S 1
H43B H 0.2783 0.5409 0.3918 0.102 Uiso 0.50 1 calc PR S 2
C44 C 0.2456(3) 0.4911(3) 0.3776(3) 0.076(3) Uani 1 1 d . I .
H44A H 0.2295 0.4816 0.4031 0.091 Uiso 0.50 1 calc PR T 1
H44B H 0.2523 0.4819 0.4034 0.091 Uiso 0.50 1 calc PR T 2
C38 C 0.2671(6) 0.4297(6) 0.2875(9) 0.095(7) Uani 0.50 1 d P I 1
H38 H 0.2704 0.4154 0.2655 0.114 Uiso 0.50 1 calc PR I 1
C39 C 0.2806(7) 0.4647(6) 0.2752(9) 0.119(9) Uani 0.50 1 d P I 1
H39 H 0.2936 0.4737 0.2465 0.142 Uiso 0.50 1 calc PR I 1
C40 C 0.2743(6) 0.4863(6) 0.3070(8) 0.085(6) Uani 0.50 1 d P I 1
C41 C 0.2879(5) 0.5202(5) 0.2951(7) 0.081(6) Uani 0.50 1 d PD I 1
H41 H 0.3013 0.5292 0.2667 0.097 Uiso 0.50 1 calc PR I 1
C42 C 0.2817(6) 0.5416(4) 0.3260(7) 0.088(8) Uani 0.50 1 d PDU I 1
C45 C 0.2531(6) 0.4707(5) 0.3478(8) 0.074(6) Uani 0.50 1 d P I 1
C46 C 0.3156(9) 0.5968(5) 0.3059(11) 0.136(11) Uani 0.50 1 d PDU D 1
C38' C 0.1626(8) 0.4300(6) 0.2883(9) 0.095(7) Uani 0.50 1 d P I 2
H38' H 0.1449 0.4156 0.2665 0.114 Uiso 0.50 1 calc PR I 2
C39' C 0.1839(7) 0.4648(7) 0.2754(10) 0.118(8) Uani 0.50 1 d P I 2
H39' H 0.1796 0.4739 0.2470 0.142 Uiso 0.50 1 calc PR I 2
C40' C 0.2122(5) 0.4858(6) 0.3064(8) 0.081(6) Uani 0.50 1 d P I 2
C41' C 0.2325(5) 0.5203(5) 0.2948(7) 0.083(6) Uani 0.50 1 d PD I 2
H41' H 0.2279 0.5294 0.2667 0.100 Uiso 0.50 1 calc PR I 2
C42' C 0.2601(5) 0.5416(4) 0.3255(9) 0.087(7) Uani 0.50 1 d PDU I 2
C45' C 0.2177(6) 0.4699(6) 0.3478(8) 0.077(6) Uani 0.50 1 d P I 2
C46' C 0.2847(7) 0.6012(10) 0.3050(16) 0.221(19) Uani 0.50 1 d PDU H 2
X8 O 0.2876(3) 0.5747(3) 0.3206(4) 0.146(4) Uani 0.50 1 d PDU . .
X8' N 0.2876(3) 0.5747(3) 0.3206(4) 0.146(4) Uani 0.50 1 d PU . .
H8C H 0.2716 0.5797 0.3276 0.175 Uiso 0.25 1 calc PR I 1
H8D H 0.3080 0.5785 0.3283 0.175 Uiso 0.25 1 calc PR I 2
C11 C 0.0976(4) 0.5238(5) 0.5219(10) 0.138(6) Uani 1 1 d DU . .
C12 C 0.0863(4) 0.5177(4) 0.5649(9) 0.145(6) Uani 1 1 d . E .
H12 H 0.0820 0.4966 0.5785 0.174 Uiso 1 1 calc R U 2
C23 C 0.2099(6) 0.4136(4) 0.7417(5) 0.136(6) Uani 1 1 d DU . .
C24 C 0.1842(4) 0.4183(4) 0.7647(8) 0.142(6) Uani 1 1 d D I .
H24 H 0.1637 0.4129 0.7481 0.170 Uiso 1 1 calc R . .
C35 C 0.4262(4) 0.5224(5) 0.5261(8) 0.128(5) Uani 1 1 d DU . .
C36 C 0.1016(4) 0.5528(6) 0.5007(5) 0.146(7) Uani 1 1 d . . .
H36 H 0.1083 0.5576 0.4678 0.175 Uiso 1 1 calc R . .
C47 C 0.3206(8) 0.6332(3) 0.3036(5) 0.126(5) Uani 1 1 d DU . .
C48 C 0.2995(3) 0.6481(7) 0.3027(5) 0.140(6) Uani 1 1 d D . .
H48 H 0.2754 0.6339 0.3015 0.167 Uiso 1 1 calc R V 2

loop_
_atom_site_aniso_label
_atom_site_aniso_U_11
_atom_site_aniso_U_22
_atom_site_aniso_U_33
_atom_site_aniso_U_23
_atom_site_aniso_U_13
_atom_site_aniso_U_12
Pd1 0.0765(6) 0.0672(6) 0.0707(6) -0.0089(4) -0.0041(4) 0.0338(5)
O1 0.226(18) 0.179(16) 0.225(18) -0.034(14) 0.029(15) 0.107(14)
O3 0.26(2) 0.241(19) 0.199(18) -0.034(14) -0.013(15) 0.140(16)
O5 0.199(17) 0.197(17) 0.175(16) -0.026(14) -0.025(13) 0.056(13)
O7 0.231(19) 0.174(16) 0.25(2) -0.003(14) -0.011(15) 0.098(15)
O1' 0.231(18) 0.178(15) 0.196(16) -0.021(13) -0.001(14) 0.127(14)
O3' 0.196(17) 0.228(18) 0.176(16) -0.044(14) -0.001(13) 0.087(14)
O5' 0.210(17) 0.210(17) 0.207(18) -0.010(15) -0.058(15) 0.080(14)
O7' 0.217(18) 0.165(16) 0.254(19) -0.015(14) 0.037(15) 0.090(14)
N1 0.075(12) 0.077(12) 0.049(11) -0.006(10) -0.003(10) 0.033(11)
N3 0.059(11) 0.062(11) 0.056(12) -0.005(9) -0.008(9) 0.008(10)
N5 0.067(13) 0.044(11) 0.086(13) -0.010(9) 0.002(11) 0.018(10)
N7 0.097(14) 0.074(13) 0.052(11) -0.001(9) 0.002(9) 0.053(11)
N1' 0.070(11) 0.039(10) 0.079(13) -0.005(9) -0.017(9) 0.022(9)
N3' 0.084(14) 0.059(11) 0.070(14) -0.010(10) 0.002(10) 0.040(11)
N5' 0.094(14) 0.066(11) 0.051(11) -0.006(9) 0.001(10) 0.040(11)
N7' 0.066(12) 0.051(11) 0.056(11) -0.004(9) -0.013(10) 0.010(10)
C1 0.121(12) 0.109(10) 0.095(11) -0.016(8) -0.034(8) 0.066(9)
C7 0.095(9) 0.075(8) 0.076(8) -0.019(6) -0.011(7) 0.032(7)
C8 0.075(7) 0.090(9) 0.071(8) -0.018(6) -0.015(6) 0.045(7)
X2 0.142(8) 0.152(9) 0.194(11) -0.064(8) -0.018(7) 0.101(7)
X2' 0.142(8) 0.152(9) 0.194(11) -0.064(8) -0.018(7) 0.101(7)
C2 0.084(18) 0.079(17) 0.097(19) -0.025(14) -0.003(16) 0.037(16)
C3 0.101(18) 0.13(2) 0.090(18) -0.018(15) -0.014(14) 0.078(17)
C4 0.071(14) 0.076(14) 0.064(15) -0.012(11) -0.005(12) 0.026(12)
C5 0.067(14) 0.080(15) 0.097(17) -0.008(13) 0.012(12) 0.036(12)
C6 0.097(16) 0.086(15) 0.081(16) -0.003(13) 0.009(13) 0.053(13)
C9 0.063(14) 0.073(14) 0.083(17) -0.019(13) -0.001(13) 0.027(12)
C10 0.143(19) 0.127(18) 0.124(19) 0.005(16) -0.013(16) 0.054(15)
C2' 0.074(17) 0.070(15) 0.099(19) -0.019(13) -0.018(14) 0.023(14)
C3' 0.12(2) 0.15(3) 0.14(2) -0.021(19) 0.013(17) 0.10(2)
C4' 0.092(18) 0.042(13) 0.086(16) -0.003(11) -0.015(13) 0.028(13)
C5' 0.081(15) 0.083(16) 0.084(16) -0.011(12) -0.021(12) 0.044(14)
C6' 0.089(16) 0.085(16) 0.083(15) 0.001(12) 0.010(12) 0.043(13)
C9' 0.060(14) 0.046(13) 0.074(14) -0.003(11) -0.002(11) 0.009(12)
C10' 0.138(18) 0.127(18) 0.131(18) -0.016(15) -0.007(15) 0.062(15)
C13 0.102(11) 0.085(10) 0.099(10) -0.005(8) 0.011(8) 0.026(8)
C19 0.098(9) 0.066(7) 0.089(9) -0.009(7) -0.005(8) 0.037(7)
C20 0.082(8) 0.065(7) 0.068(8) 0.000(6) -0.004(6) 0.030(6)
X4 0.212(11) 0.137(8) 0.089(8) -0.009(7) -0.010(9) 0.059(8)
X4' 0.212(11) 0.137(8) 0.089(8) -0.009(7) -0.010(9) 0.059(8)
C14 0.11(2) 0.089(18) 0.080(19) -0.020(14) -0.018(16) 0.048(17)
C15 0.11(2) 0.13(2) 0.069(17) 0.006(15) -0.008(14) 0.045(18)
C16 0.077(15) 0.066(14) 0.065(15) -0.014(12) -0.016(13) 0.028(12)
C17 0.092(18) 0.091(17) 0.087(18) -0.009(13) -0.008(14) 0.050(15)
C18 0.085(18) 0.097(19) 0.089(19) -0.013(15) -0.004(15) 0.048(17)
C21 0.069(15) 0.058(14) 0.082(18) -0.017(13) -0.008(13) 0.023(12)
C22 0.19(3) 0.20(3) 0.24(4) 0.02(3) -0.01(3) 0.09(3)
C14' 0.082(17) 0.074(16) 0.10(2) -0.009(15) 0.000(15) 0.034(14)
C15' 0.18(3) 0.12(2) 0.064(17) -0.008(14) 0.013(15) 0.091(19)
C16' 0.096(16) 0.072(15) 0.060(15) -0.006(13) 0.009(12) 0.033(13)
C17' 0.096(16) 0.066(15) 0.086(18) -0.001(13) -0.009(13) 0.037(13)
C18' 0.09(2) 0.09(2) 0.10(2) 0.006(16) 0.009(16) 0.052(18)
C21' 0.081(16) 0.070(15) 0.073(17) -0.007(13) 0.006(12) 0.037(12)
C22' 0.16(2) 0.15(2) 0.17(2) -0.034(17) -0.001(17) 0.082(17)
C25 0.127(11) 0.089(10) 0.102(9) -0.017(8) -0.038(7) 0.066(9)
C31 0.084(9) 0.083(8) 0.091(9) -0.013(6) -0.002(8) 0.042(8)
C32 0.067(7) 0.074(8) 0.080(8) -0.011(6) -0.002(6) 0.040(6)
X6 0.111(8) 0.144(8) 0.179(9) -0.057(7) -0.036(7) 0.064(7)
X6' 0.111(8) 0.144(8) 0.179(9) -0.057(7) -0.036(7) 0.064(7)
C26 0.083(18) 0.081(17) 0.092(18) -0.036(14) -0.018(15) 0.029(16)
C27 0.076(17) 0.090(19) 0.17(2) -0.035(17) -0.017(16) 0.039(15)
C28 0.054(13) 0.063(15) 0.098(16) -0.028(12) -0.019(11) 0.012(12)
C29 0.196(16) 0.213(17) 0.184(15) -0.013(13) 0.006(12) 0.106(13)
C30 0.081(15) 0.064(14) 0.086(16) -0.007(12) 0.000(13) 0.027(12)
C33 0.078(17) 0.068(16) 0.094(17) 0.002(13) -0.014(13) 0.042(15)
C34 0.18(2) 0.124(18) 0.142(19) 0.004(15) -0.005(16) 0.075(16)
C26' 0.12(2) 0.075(16) 0.081(17) -0.016(13) -0.023(17) 0.048(16)
C27' 0.073(17) 0.14(2) 0.10(2) -0.025(17) -0.024(15) 0.043(16)
C28' 0.081(17) 0.077(15) 0.085(17) -0.013(13) -0.014(14) 0.047(13)
C29' 0.099(19) 0.078(15) 0.11(2) -0.024(14) -0.006(16) 0.054(14)
C30' 0.10(2) 0.09(2) 0.063(19) 0.010(16) -0.010(16) 0.018(16)
C33' 0.071(16) 0.070(14) 0.082(17) -0.028(13) -0.015(13) 0.036(12)
C34' 0.20(2) 0.18(2) 0.17(2) -0.003(18) 0.030(19) 0.095(17)
C37 0.090(9) 0.110(10) 0.091(11) -0.020(8) 0.016(7) 0.039(8)
C43 0.099(8) 0.072(8) 0.074(8) -0.021(6) -0.008(7) 0.035(7)
C44 0.090(8) 0.075(8) 0.057(7) -0.005(6) -0.005(6) 0.038(7)
C38 0.110(19) 0.063(17) 0.091(19) -0.021(14) -0.011(17) 0.028(15)
C39 0.16(2) 0.079(18) 0.12(2) 0.025(16) 0.038(18) 0.060(18)
C40 0.107(18) 0.076(17) 0.084(17) -0.025(14) -0.013(14) 0.054(15)
C41 0.083(15) 0.069(15) 0.088(16) -0.010(13) -0.001(12) 0.035(13)
C42 0.089(15) 0.080(16) 0.092(16) 0.005(13) 0.006(13) 0.042(13)
C45 0.104(18) 0.054(14) 0.058(14) -0.005(12) 0.001(12) 0.035(13)
C46 0.144(19) 0.128(19) 0.146(19) -0.024(15) -0.005(15) 0.075(16)
C38' 0.11(2) 0.073(19) 0.10(2) -0.021(15) -0.019(16) 0.042(17)
C39' 0.14(2) 0.09(2) 0.13(2) 0.022(17) -0.001(19) 0.056(18)
C40' 0.076(15) 0.069(16) 0.075(16) -0.023(13) -0.011(12) 0.018(13)
C41' 0.077(15) 0.061(14) 0.098(17) 0.004(12) 0.007(13) 0.024(13)
C42' 0.080(15) 0.081(15) 0.094(16) -0.005(13) 0.001(13) 0.037(13)
C45' 0.077(16) 0.098(19) 0.060(15) -0.003(14) -0.009(12) 0.047(15)
C46' 0.21(3) 0.24(3) 0.22(3) -0.020(19) -0.010(19) 0.12(2)
X8 0.183(10) 0.083(7) 0.119(7) 0.003(6) 0.001(7) 0.028(7)
X8' 0.183(10) 0.083(7) 0.119(7) 0.003(6) 0.001(7) 0.028(7)
C11 0.132(11) 0.143(13) 0.169(15) -0.056(12) 0.010(11) 0.091(11)
C12 0.167(16) 0.104(12) 0.177(19) 0.055(13) 0.012(15) 0.078(11)
C23 0.168(15) 0.121(10) 0.074(9) -0.019(8) -0.006(11) 0.038(12)
C24 0.094(11) 0.143(14) 0.165(17) 0.014(13) -0.072(12) 0.042(10)
C35 0.091(10) 0.131(13) 0.131(13) -0.039(10) -0.028(10) 0.031(9)
C36 0.150(13) 0.20(2) 0.043(8) 0.017(11) 0.028(8) 0.058(15)
C47 0.148(12) 0.064(9) 0.132(11) 0.009(7) -0.013(14) 0.028(10)
C48 0.060(9) 0.138(15) 0.150(13) 0.011(15) -0.016(9) -0.003(12)

loop_
_atom_type_symbol
_atom_type_description
_atom_type_scat_dispersion_real
_atom_type_scat_dispersion_imag
_atom_type_scat_source
C C 0.0033 0.0016 'International Tables Vol C Tables 4.2.6.8 and 6.1.1.4'
H H 0.0000 0.0000 'International Tables Vol C Tables 4.2.6.8 and 6.1.1.4'
N N 0.0061 0.0033 'International Tables Vol C Tables 4.2.6.8 and 6.1.1.4'
O O 0.0106 0.0060 'International Tables Vol C Tables 4.2.6.8 and 6.1.1.4'
Pd Pd -0.9988 1.0072 'International Tables Vol C Tables 4.2.6.8 and 6.1.1.4'

loop_
_geom_angle_atom_site_label_1
_geom_angle_atom_site_label_2
_geom_angle_atom_site_label_3
_geom_angle
_geom_angle_site_symmetry_1
_geom_angle_site_symmetry_3
N1' Pd1 N5' 174.1(7) . .
N1' Pd1 N3 35.6(5) . .
N5' Pd1 N3 145.1(8) . .
N1' Pd1 N5 125.6(7) . .
N5' Pd1 N5 55.1(8) . .
N3 Pd1 N5 90.2(8) . .
N1' Pd1 N7' 89.4(7) . .
N5' Pd1 N7' 89.1(8) . .
N3 Pd1 N7' 124.9(8) . .
N5 Pd1 N7' 144.0(8) . .
N1' Pd1 N1 54.2(7) . .
N5' Pd1 N1 124.4(8) . .
N3 Pd1 N1 89.8(8) . .
N5 Pd1 N1 174.9(7) . .
N7' Pd1 N1 35.3(5) . .
N1' Pd1 N3' 90.7(8) . .
N5' Pd1 N3' 90.1(8) . .
N3 Pd1 N3' 55.2(8) . .
N5 Pd1 N3' 35.0(5) . .
N7' Pd1 N3' 174.0(6) . .
N1 Pd1 N3' 144.8(8) . .
N1' Pd1 N7 143.0(7) . .
N5' Pd1 N7 35.4(5) . .
N3 Pd1 N7 174.7(7) . .
N5 Pd1 N7 90.5(8) . .
N7' Pd1 N7 53.8(7) . .
N1 Pd1 N7 89.1(7) . .
N3' Pd1 N7 125.4(8) . .
C1 N1 C9 123.6(16) . .
C1 N1 Pd1 113.4(12) . .
C9 N1 Pd1 122.8(14) . .
C21 N3 C13 122.7(15) . .
C21 N3 Pd1 124.1(13) . .
C13 N3 Pd1 112.9(12) . .
C33 N5 C25 122.8(16) . .
C33 N5 Pd1 123.9(13) . .
C25 N5 Pd1 112.9(12) . .
C45 N7 C37 123.6(16) . .
C45 N7 Pd1 124.2(14) . .
C37 N7 Pd1 111.4(12) . .
C9' N1' C13 119.9(15) . .
C9' N1' Pd1 125.7(13) . .
C13 N1' Pd1 113.3(12) . .
C21' N3' C25 122.0(15) . .
C21' N3' Pd1 125.0(14) . .
C25 N3' Pd1 112.5(12) . .
C37 N5' C33' 123.2(16) . .
C37 N5' Pd1 113.0(12) . .
C33' N5' Pd1 123.5(13) . .
C45' N7' C1 122.7(15) . .
C45' N7' Pd1 123.0(13) . .
C1 N7' Pd1 113.3(12) . .
N1 C1 N7' 51.2(9) . .
N1 C1 C38' 138.2(14) . .
N7' C1 C38' 113.1(17) . .
N1 C1 C2 113.2(16) . .
N7' C1 C2 139.9(14) . .
C38' C1 C2 49.6(11) . .
N1 C1 H1A 123.4 . .
N7' C1 H1A 82.7 . .
C38' C1 H1A 84.9 . .
C2 C1 H1A 123.4 . .
N1 C1 H1B 83.8 . .
N7' C1 H1B 123.5 . .
C38' C1 H1B 123.5 . .
C2 C1 H1B 83.9 . .
H1A C1 H1B 101.2 . .
C6 C7 C6' 40.5(11) . .
C6 C7 C8 125.9(10) . .
C6' C7 C8 125.6(10) . .
C6 C7 H7A 117.1 . .
C6' C7 H7A 101.3 . .
C8 C7 H7A 117.1 . .
C6 C7 H7B 100.9 . .
C6' C7 H7B 117.2 . .
C8 C7 H7B 117.2 . .
H7A C7 H7B 44.6 . .
C9 C8 C7 116.4(13) . .
C9 C8 C9' 68.7(12) . .
C7 C8 C9' 116.5(13) . .
C9 C8 H8A 121.8 . .
C7 C8 H8A 121.8 . .
C9' C8 H8A 85.5 . .
C9 C8 H8B 85.6 . .
C7 C8 H8B 121.8 . .
C9' C8 H8B 121.8 . .
H8A C8 H8B 64.8 . .
C10' X2 C10 72.4(16) . .
C10' X2 C6 160(2) . .
C10 X2 C6 118.9(17) . .
C10' X2 C6' 123.8(19) . .
C10 X2 C6' 156.4(19) . .
C6 X2 C6' 40.6(11) . .
C10' X2 H2C 51.1 . .
C10 X2 H2C 120.6 . .
C6 X2 H2C 120.6 . .
C6' X2 H2C 81.1 . .
C10' X2 H2D 118.1 . .
C10 X2 H2D 49.4 . .
C6 X2 H2D 78.8 . .
C6' X2 H2D 118.1 . .
H2C X2 H2D 146.2 . .
C3 C2 C1 126(2) . .
C3 C2 H2 117.2 . .
C1 C2 H2 117.2 . .
C2 C3 C4 118(2) . .
C2 C3 H3 121.0 . .
C4 C3 H3 121.0 . .
C5 C4 C9 120.2(19) . .
C5 C4 C3 121(2) . .
C9 C4 C3 119(2) . .
C4 C5 C6 121.0(18) . .
C4 C5 H5 119.5 . .
C6 C5 H5 119.5 . .
C7 C6 X2 112.6(12) . .
C7 C6 C5 114.7(12) . .
X2 C6 C5 132.2(14) . .
C8 C9 N1 120.8(19) . .
C8 C9 C4 120.8(18) . .
N1 C9 C4 118.3(19) . .
X2 C10 O1 118(2) . .
X2 C10 C11 111(2) . .
O1 C10 C11 127(3) . .
C3' C2' C13 124(2) . .
C3' C2' H2' 118.1 . .
C13 C2' H2' 118.1 . .
C2' C3' C4' 117(2) . .
C2' C3' H3' 121.7 . .
C4' C3' H3' 121.7 . .
C5' C4' C9' 126(2) . .
C5' C4' C3' 115(2) . .
C9' C4' C3' 119(2) . .
C4' C5' C6' 119.2(19) . .
C4' C5' H5' 120.4 . .
C6' C5' H5' 120.4 . .
X2 C6' C7 112.1(16) . .
X2 C6' C5' 133(2) . .
C7 C6' C5' 114.5(13) . .
C4' C9' N1' 124.7(18) . .
C4' C9' C8 116.4(19) . .
N1' C9' C8 118.6(18) . .
X2 C10' O1' 117(2) . .
X2 C10' C11 115(2) . .
O1' C10' C11 126(3) . .
X2 C10' C12 149.4(18) . .
O1' C10' C12 93(2) . .
C11 C10' C12 38.6(13) . .
N3 C13 N1' 50.9(9) . .
N3 C13 C14 114.0(16) . .
N1' C13 C14 140.4(14) . .
N3 C13 C2' 137.9(13) . .
N1' C13 C2' 113.1(15) . .
C14 C13 C2' 49.0(11) . .
N3 C13 H13A 123.0 . .
N1' C13 H13A 82.6 . .
C14 C13 H13A 123.0 . .
C2' C13 H13A 85.5 . .
N3 C13 H13B 84.2 . .
N1' C13 H13B 123.4 . .
C14 C13 H13B 84.0 . .
C2' C13 H13B 123.4 . .
H13A C13 H13B 100.9 . .
C18' C19 C18 43.6(12) . .
C18' C19 C20 122.8(14) . .
C18 C19 C20 124.8(15) . .
C18' C19 H19A 101.4 . .
C18 C19 H19A 117.6 . .
C20 C19 H19A 117.6 . .
C18' C19 H19B 118.6 . .
C18 C19 H19B 99.2 . .
C20 C19 H19B 118.6 . .
H19A C19 H19B 46.4 . .
C19 C20 C21 118.0(13) . .
C19 C20 C21' 116.9(13) . .
C21 C20 C21' 68.8(12) . .
C19 C20 H20A 121.0 . .
C21 C20 H20A 121.0 . .
C21' C20 H20A 84.9 . .
C19 C20 H20B 121.5 . .
C21 C20 H20B 84.0 . .
C21' C20 H20B 121.5 . .
H20A C20 H20B 66.0 . .
C22' X4 C22 70(2) . .
C22' X4 C18 154(2) . .
C22 X4 C18 129(2) . .
C22' X4 C18' 117.1(18) . .
C22 X4 C18' 162(3) . .
C18 X4 C18' 39.7(10) . .
C15 C14 C13 123(2) . .
C15 C14 H14 118.5 . .
C13 C14 H14 118.5 . .
C14 C15 C16 118(2) . .
C14 C15 H15 120.9 . .
C16 C15 H15 120.9 . .
C17 C16 C21 123(2) . .
C17 C16 C15 119(2) . .
C21 C16 C15 117.5(19) . .
C16 C17 C18 119(2) . .
C16 C17 H17 120.3 . .
C18 C17 H17 120.3 . .
C19 C18 C17 117(2) . .
C19 C18 X4 113(2) . .
C17 C18 X4 130(2) . .
N3 C21 C20 120.6(18) . .
N3 C21 C16 122.6(18) . .
C20 C21 C16 116.8(18) . .
X4 C22 O3 113(2) . .
X4 C22 C23 118.6(16) . .
O3 C22 C23 128(2) . .
C15' C14' C25 125(2) . .
C15' C14' H14' 117.4 . .
C25 C14' H14' 117.4 . .
C14' C15' C16' 117(2) . .
C14' C15' H15' 121.7 . .
C16' C15' H15' 121.7 . .
C17' C16' C15' 119(2) . .
C17' C16' C21' 121(2) . .
C15' C16' C21' 119(2) . .
C18' C17' C16' 119(2) . .
C18' C17' H17' 120.5 . .
C16' C17' H17' 120.5 . .
C19 C18' C17' 121(2) . .
C19 C18' X4 109(2) . .
C17' C18' X4 129.1(19) . .
N3' C21' C20 119.5(18) . .
N3' C21' C16' 122.3(19) . .
C20 C21' C16' 117.9(19) . .
X4 C22' O3' 123(2) . .
X4 C22' C23 118.7(16) . .
O3' C22' C23 115.0(18) . .
N5 C25 N3' 50.3(9) . .
N5 C25 C26 113.6(16) . .
N3' C25 C26 138.5(13) . .
N5 C25 C14' 138.0(13) . .
N3' C25 C14' 112.2(15) . .
C26 C25 C14' 49.7(11) . .
N5 C25 H25A 123.2 . .
N3' C25 H25A 84.3 . .
C26 C25 H25A 123.2 . .
C14' C25 H25A 84.9 . .
N5 C25 H25B 84.6 . .
N3' C25 H25B 123.9 . .
C26 C25 H25B 84.8 . .
C14' C25 H25B 123.9 . .
H25A C25 H25B 99.7 . .
C30 C31 C32 125.3(14) . .
C30 C31 C30' 42.0(12) . .
C32 C31 C30' 121.7(14) . .
C30 C31 H31A 117.3 . .
C32 C31 H31A 117.3 . .
C30' C31 H31A 103.6 . .
C30 C31 H31B 99.7 . .
C32 C31 H31B 119.1 . .
C30' C31 H31B 119.1 . .
H31A C31 H31B 44.4 . .
C33' C32 C31 118.6(12) . .
C33' C32 C33 68.8(12) . .
C31 C32 C33 118.4(13) . .
C33' C32 H32A 83.4 . .
C31 C32 H32A 120.8 . .
C33 C32 H32A 120.8 . .
C33' C32 H32B 120.7 . .
C31 C32 H32B 120.7 . .
C33 C32 H32B 83.6 . .
H32A C32 H32B 67.1 . .
C34' X6 C34 73.3(15) . .
C34' X6 C30 158.1(18) . .
C34 X6 C30 121.1(17) . .
C34' X6 C30' 121.9(16) . .
C34 X6 C30' 156.2(17) . .
C30 X6 C30' 39.1(10) . .
C34' X6 H6C 49.4 . .
C34 X6 H6C 119.4 . .
C30 X6 H6C 119.4 . .
C30' X6 H6C 81.9 . .
C34' X6 H6D 119.1 . .
C34 X6 H6D 49.8 . .
C30 X6 H6D 81.0 . .
C30' X6 H6D 119.1 . .
H6C X6 H6D 144.6 . .
C27 C26 C25 123(2) . .
C27 C26 H26 118.4 . .
C25 C26 H26 118.4 . .
C26 C27 C28 117(2) . .
C26 C27 H27 121.4 . .
C28 C27 H27 121.4 . .
C33 C28 C29 124(2) . .
C33 C28 C27 120.3(19) . .
C29 C28 C27 115(2) . .
C28 C29 C30 115(2) . .
C28 C29 H29 122.7 . .
C30 C29 H29 122.7 . .
C31 C30 X6 116(2) . .
C31 C30 C29 118(2) . .
X6 C30 C29 126(2) . .
C28 C33 N5 120.8(19) . .
C28 C33 C32 117.3(19) . .
N5 C33 C32 121.8(18) . .
O5 C34 X6 115.3(17) . .
O5 C34 C35 133.8(19) . .
X6 C34 C35 108.8(12) . .
C27' C26' C37 124(2) . .
C27' C26' H26' 118.1 . .
C37 C26' H26' 118.1 . .
C26' C27' C28' 119(2) . .
C26' C27' H27' 120.3 . .
C28' C27' H27' 120.3 . .
C29' C28' C33' 121(2) . .
C29' C28' C27' 120(2) . .
C33' C28' C27' 118(2) . .
C30' C29' C28' 119(2) . .
C30' C29' H29' 120.7 . .
C28' C29' H29' 120.7 . .
C29' C30' C31 120.4(19) . .
C29' C30' X6 130(2) . .
C31 C30' X6 108(2) . .
C32 C33' N5' 121.2(18) . .
C32 C33' C28' 118.6(18) . .
N5' C33' C28' 120.1(19) . .
O5' C34' X6 108.3(16) . .
O5' C34' C35 140(2) . .
X6 C34' C35 108.9(12) . .
O5' C34' C36 103.7(12) . 2_665
X6 C34' C36 147.7(16) . 2_665
C35 C34' C36 43.0(9) . 2_665
N5' C37 N7 51.1(9) . .
N5' C37 C38 138.1(13) . .
N7 C37 C38 112.3(16) . .
N5' C37 C26' 112.6(15) . .
N7 C37 C26' 138.1(13) . .
C38 C37 C26' 49.7(11) . .
N5' C37 H37A 84.0 . .
N7 C37 H37A 123.8 . .
C38 C37 H37A 123.8 . .
C26' C37 H37A 85.0 . .
N5' C37 H37B 123.7 . .
N7 C37 H37B 84.0 . .
C38 C37 H37B 84.9 . .
C26' C37 H37B 123.7 . .
H37A C37 H37B 100.0 . .
C42 C43 C42' 40.9(10) . .
C42 C43 C44 125.6(10) . .
C42' C43 C44 125.8(10) . .
C42 C43 H43A 117.2 . .
C42' C43 H43A 100.8 . .
C44 C43 H43A 117.2 . .
C42 C43 H43B 101.0 . .
C42' C43 H43B 117.1 . .
C44 C43 H43B 117.1 . .
H43A C43 H43B 45.0 . .
C45 C44 C43 116.5(12) . .
C45 C44 C45' 68.8(12) . .
C43 C44 C45' 117.6(13) . .
C45 C44 H44A 121.7 . .
C43 C44 H44A 121.7 . .
C45' C44 H44A 84.5 . .
C45 C44 H44B 85.3 . .
C43 C44 H44B 121.2 . .
C45' C44 H44B 121.2 . .
H44A C44 H44B 65.5 . .
C39 C38 C37 123(2) . .
C39 C38 H38 118.4 . .
C37 C38 H38 118.4 . .
C38 C39 C40 119(2) . .
C38 C39 H39 120.4 . .
C40 C39 H39 120.4 . .
C41 C40 C45 124.1(19) . .
C41 C40 C39 119(2) . .
C45 C40 C39 117(2) . .
C40 C41 C42 118.8(18) . .
C40 C41 H41 120.6 . .
C42 C41 H41 120.6 . .
C43 C42 X8 111.5(12) . .
C43 C42 C41 116.0(13) . .
X8 C42 C41 132.1(14) . .
N7 C45 C44 120.2(19) . .
N7 C45 C40 121.9(19) . .
C44 C45 C40 117.8(17) . .
X8 C46 O7 121(2) . .
X8 C46 C47 115(2) . .
O7 C46 C47 121(3) . .
C39' C38' C1 124(2) . .
C39' C38' H38' 117.9 . .
C1 C38' H38' 117.9 . .
C38' C39' C40' 118(2) . .
C38' C39' H39' 121.0 . .
C40' C39' H39' 121.0 . .
C41' C40' C39' 118(2) . .
C41' C40' C45' 124(2) . .
C39' C40' C45' 118(2) . .
C40' C41' C42' 119.1(19) . .
C40' C41' H41' 120.4 . .
C42' C41' H41' 120.4 . .
X8 C42' C43 111.1(16) . .
X8 C42' C41' 133(2) . .
C43 C42' C41' 115.7(13) . .
N7' C45' C44 121.9(18) . .
N7' C45' C40' 121.5(19) . .
C44 C45' C40' 116(2) . .
O7' C46' X8 106(3) . .
O7' C46' C47 142(4) . .
X8 C46' C47 109(2) . .
O7' C46' C48 101(3) . .
X8 C46' C48 152(2) . .
C47 C46' C48 47.8(15) . .
C46 X8 C46' 71.7(17) . .
C46 X8 C42' 155.4(18) . .
C46' X8 C42' 124.1(18) . .
C46 X8 C42 118.4(16) . .
C46' X8 C42 161(2) . .
C42' X8 C42 41.0(11) . .
C12 C11 C36 117.3(14) . .
C12 C11 C10 146(3) . .
C36 C11 C10 96(3) . .
C12 C11 C10' 92(3) . .
C36 C11 C10' 151(3) . .
C10 C11 C10' 54.9(16) . .
C11 C12 C23 126.6(16) . 14_456
C11 C12 C10' 49.8(15) . .
C23 C12 C10' 175.5(19) 14_456 .
C11 C12 H12 116.7 . .
C23 C12 H12 116.7 14_456 .
C10' C12 H12 67.0 . .
C12 C23 C24 114.9(13) 15_556 .
C12 C23 C22' 108(2) 15_556 .
C24 C23 C22' 137(2) . .
C12 C23 C22 155(2) 15_556 .
C24 C23 C22 90.6(19) . .
C22' C23 C22 46.1(14) . .
C35 C24 C23 119.1(13) 14_456 .
C35 C24 H24 120.5 14_456 .
C23 C24 H24 120.5 . .
C24 C35 C36 122.8(14) 15_556 2_665
C24 C35 C34' 155(2) 15_556 .
C36 C35 C34' 82.5(17) 2_665 .
C24 C35 C34 93.7(19) 15_556 .
C36 C35 C34 143(2) 2_665 .
C34' C35 C34 61.0(12) . .
C35 C36 C11 119.0(14) 3_565 .
C35 C36 C34' 54.5(11) 3_565 3_565
C11 C36 C34' 172.8(17) . 3_565
C35 C36 H36 120.5 3_565 .
C11 C36 H36 120.5 . .
C34' C36 H36 66.0 3_565 .
C48 C47 C48 120.1(17) 2_665 .
C48 C47 C46' 161(4) 2_665 .
C48 C47 C46' 79(3) . .
C48 C47 C46 103(3) 2_665 .
C48 C47 C46 137(3) . .
C46' C47 C46 58(2) . .
C47 C48 C47 119.9(17) 3_565 .
C47 C48 C46' 173(2) 3_565 .
C47 C48 C46' 53.7(18) . .
C47 C48 H48 120.1 3_565 .
C47 C48 H48 120.1 . .
C46' C48 H48 66.5 . .

loop_
_geom_bond_atom_site_label_1
_geom_bond_atom_site_label_2
_geom_bond_distance
_geom_bond_site_symmetry_2
Pd1 N1' 1.984(16) .
Pd1 N5' 1.994(17) .
Pd1 N3 1.997(15) .
Pd1 N5 1.997(17) .
Pd1 N7' 2.000(16) .
Pd1 N1 2.001(16) .
Pd1 N3' 2.002(16) .
Pd1 N7 2.014(16) .
O1 C10 1.32(3) .
O3 C22 1.296(3) .
O5 C34 1.294(3) .
O7 C46 1.294(3) .
O1' C10' 1.379(4) .
O3' C22' 1.295(3) .
O5' C34' 1.294(3) .
O7' C46' 1.295(3) .
N1 C1 1.401(18) .
N1 C9 1.43(2) .
N3 C21 1.38(2) .
N3 C13 1.411(18) .
N5 C33 1.38(2) .
N5 C25 1.414(17) .
N7 C45 1.39(2) .
N7 C37 1.417(18) .
N1' C9' 1.39(2) .
N1' C13 1.417(17) .
N3' C21' 1.38(2) .
N3' C25 1.416(18) .
N5' C37 1.407(17) .
N5' C33' 1.42(2) .
N7' C45' 1.39(2) .
N7' C1 1.403(18) .
C1 C38' 1.46(3) .
C1 C2 1.49(3) .
C1 H1A 0.9500 .
C1 H1B 0.9500 .
C7 C6 1.391(5) .
C7 C6' 1.40(2) .
C7 C8 1.409(13) .
C7 H7A 0.9500 .
C7 H7B 0.9500 .
C8 C9 1.35(2) .
C8 C9' 1.42(2) .
C8 H8A 0.9500 .
C8 H8B 0.9500 .
X2 C10' 1.18(3) .
X2 C10 1.24(3) .
X2 C6 1.392(5) .
X2 C6' 1.392(5) .
X2 H2C 0.8800 .
X2 H2D 0.8800 .
C2 C3 1.35(3) .
C2 H2 0.9500 .
C3 C4 1.47(3) .
C3 H3 0.9500 .
C4 C5 1.36(2) .
C4 C9 1.45(3) .
C5 C6 1.43(2) .
C5 H5 0.9500 .
C10 C11 1.552(5) .
C2' C3' 1.39(3) .
C2' C13 1.53(2) .
C2' H2' 0.9500 .
C3' C4' 1.47(3) .
C3' H3' 0.9500 .
C4' C5' 1.36(3) .
C4' C9' 1.38(3) .
C5' C6' 1.42(2) .
C5' H5' 0.9500 .
C10' C11 1.552(5) .
C10' C12 2.03(4) .
C13 C14 1.48(3) .
C13 H13A 0.9500 .
C13 H13B 0.9500 .
C19 C18' 1.36(2) .
C19 C18 1.37(3) .
C19 C20 1.392(13) .
C19 H19A 0.9500 .
C19 H19B 0.9500 .
C20 C21 1.41(2) .
C20 C21' 1.42(2) .
C20 H20A 0.9500 .
C20 H20B 0.9500 .
X4 C22' 1.063(5) .
X4 C22 1.063(5) .
X4 C18 1.45(3) .
X4 C18' 1.54(3) .
C14 C15 1.43(3) .
C14 H14 0.9500 .
C15 C16 1.45(3) .
C15 H15 0.9500 .
C16 C17 1.37(2) .
C16 C21 1.43(3) .
C17 C18 1.42(3) .
C17 H17 0.9500 .
C22 C23 1.554(5) .
C14' C15' 1.41(3) .
C14' C25 1.51(2) .
C14' H14' 0.9500 .
C15' C16' 1.43(3) .
C15' H15' 0.9500 .
C16' C17' 1.38(3) .
C16' C21' 1.43(3) .
C17' C18' 1.36(3) .
C17' H17' 0.9500 .
C22' C23 1.553(5) .
C25 C26 1.48(2) .
C25 H25A 0.9500 .
C25 H25B 0.9500 .
C31 C30 1.32(3) .
C31 C32 1.377(13) .
C31 C30' 1.41(2) .
C31 H31A 0.9500 .
C31 H31B 0.9500 .
C32 C33' 1.38(2) .
C32 C33 1.40(2) .
C32 H32A 0.9500 .
C32 H32B 0.9500 .
X6 C34' 1.319(4) .
X6 C34 1.319(3) .
X6 C30 1.44(3) .
X6 C30' 1.49(3) .
X6 H6C 0.8800 .
X6 H6D 0.8800 .
C26 C27 1.39(3) .
C26 H26 0.9500 .
C27 C28 1.45(3) .
C27 H27 0.9500 .
C28 C33 1.38(3) .
C28 C29 1.44(2) .
C29 C30 1.48(3) .
C29 H29 0.9500 .
C34 C35 1.552(5) .
C26' C27' 1.36(3) .
C26' C37 1.52(3) .
C26' H26' 0.9500 .
C27' C28' 1.45(3) .
C27' H27' 0.9500 .
C28' C29' 1.39(3) .
C28' C33' 1.44(3) .
C29' C30' 1.35(3) .
C29' H29' 0.9500 .
C34' C35 1.551(5) .
C34' C36 1.89(3) 2_665
C37 C38 1.48(2) .
C37 H37A 0.9500 .
C37 H37B 0.9500 .
C43 C42 1.391(5) .
C43 C42' 1.40(2) .
C43 C44 1.404(12) .
C43 H43A 0.9500 .
C43 H43B 0.9500 .
C44 C45 1.40(2) .
C44 C45' 1.41(2) .
C44 H44A 0.9500 .
C44 H44B 0.9500 .
C38 C39 1.42(3) .
C38 H38 0.9500 .
C39 C40 1.45(3) .
C39 H39 0.9500 .
C40 C41 1.37(3) .
C40 C45 1.42(3) .
C41 C42 1.419(19) .
C41 H41 0.9500 .
C42 X8 1.393(5) .
C46 X8 1.23(3) .
C46 C47 1.543(5) .
C38' C39' 1.42(3) .
C38' H38' 0.9500 .
C39' C40' 1.44(3) .
C39' H39' 0.9500 .
C40' C41' 1.39(3) .
C40' C45' 1.44(3) .
C41' C42' 1.42(2) .
C41' H41' 0.9500 .
C42' X8 1.392(5) .
C46' X8 1.34(5) .
C46' C47 1.542(5) .
C46' C48 1.88(7) .
C11 C12 1.27(2) .
C11 C36 1.36(2) .
C12 C23 1.27(2) 14_456
C12 H12 0.9500 .
C23 C12 1.27(2) 15_556
C23 C24 1.429(3) .
C24 C35 1.258(19) 14_456
C24 H24 0.9500 .
C35 C24 1.258(19) 15_556
C35 C36 1.30(2) 2_665
C36 C35 1.30(2) 3_565
C36 C34' 1.89(3) 3_565
C36 H36 0.9500 .
C47 C48 1.231(13) 2_665
C47 C48 1.417(3) .
C48 C47 1.231(13) 3_565
C48 H48 0.9500 .

loop_
_platon_squeeze_void_nr
_platon_squeeze_void_average_x
_platon_squeeze_void_average_y
_platon_squeeze_void_average_z
_platon_squeeze_void_volume
_platon_squeeze_void_count_electrons
_platon_squeeze_void_content
1 -0.012 -0.009 -0.001 31443 11817 ' '
